data_4340473
loop_
_publ_author_name
'Maity, Arnab K.'
'Fortier, Skye'
'Griego, Leonel'
'Metta-Maga\~na, Alejandro J'

_publ_section_title
;
 Synthesis of a &quot;Super Bulky&quot; Guanidinate Possessing an
 Expandable Coordination Pocket.
;
_journal_issue 15
_journal_name_full 'Inorganic chemistry'
_journal_page_first 8155
_journal_paper_doi 10.1021/ic501219q
_journal_volume 53
_journal_year 2014
_chemical_formula_sum 'C86 H94 Cs N3 O'
_chemical_formula_weight 1318.55
_chemical_name_systematic
;
 ?
;
_space_group_crystal_system monoclinic
_space_group_IT_number 15
_space_group_name_Hall '-C 2yc'
_space_group_name_H-M_alt 'C 1 2/c 1'
_symmetry_space_group_name_Hall '-C 2yc'
_symmetry_space_group_name_H-M 'C 1 2/c 1'
_atom_sites_solution_hydrogens geom
_audit_creation_method SHELXL-2013
_cell_angle_alpha 90
_cell_angle_beta 92.3240(10)
_cell_angle_gamma 90
_cell_formula_units_Z 8
_cell_length_a 47.125(3)
_cell_length_b 13.7727(9)
_cell_length_c 22.1743(14)
_cell_measurement_temperature 100(2)
_cell_volume 14380.1(16)
_computing_structure_refinement 'SHELXL-2013 (Sheldrick, 2013)'
_diffrn_ambient_temperature 100(2)
_diffrn_measured_fraction_theta_full 1.000
_diffrn_measured_fraction_theta_max 0.994
_diffrn_radiation_type MoK\a
_diffrn_radiation_wavelength 0.71073
_diffrn_reflns_av_R_equivalents 0.0650
_diffrn_reflns_av_unetI/netI 0.0573
_diffrn_reflns_Laue_measured_fraction_full 1.000
_diffrn_reflns_Laue_measured_fraction_max 0.994
_diffrn_reflns_limit_h_max 50
_diffrn_reflns_limit_h_min -61
_diffrn_reflns_limit_k_max 17
_diffrn_reflns_limit_k_min -16
_diffrn_reflns_limit_l_max 28
_diffrn_reflns_limit_l_min -28
_diffrn_reflns_number 78298
_diffrn_reflns_point_group_measured_fraction_full 1.000
_diffrn_reflns_point_group_measured_fraction_max 0.994
_diffrn_reflns_theta_full 25.242
_diffrn_reflns_theta_max 27.621
_diffrn_reflns_theta_min 0.865
_exptl_absorpt_coefficient_mu 0.563
_exptl_absorpt_correction_T_max 0.7456
_exptl_absorpt_correction_T_min 0.6835
_exptl_absorpt_correction_type multi-scan
_exptl_absorpt_process_details SADABS
_exptl_crystal_colour pale_yellow
_exptl_crystal_density_diffrn 1.218
_exptl_crystal_description block
_exptl_crystal_F_000 5552
_exptl_crystal_size_max 0.20
_exptl_crystal_size_mid 0.17
_exptl_crystal_size_min 0.17
_refine_diff_density_max 0.496
_refine_diff_density_min -0.572
_refine_diff_density_rms 0.074
_refine_ls_extinction_method none
_refine_ls_goodness_of_fit_ref 0.826
_refine_ls_hydrogen_treatment constr
_refine_ls_matrix_type full
_refine_ls_number_parameters 834
_refine_ls_number_reflns 16603
_refine_ls_number_restraints 0
_refine_ls_restrained_S_all 0.826
_refine_ls_R_factor_all 0.0628
_refine_ls_R_factor_gt 0.0376
_refine_ls_shift/su_max 0.002
_refine_ls_shift/su_mean 0.000
_refine_ls_structure_factor_coef Fsqd
_refine_ls_weighting_details 'w=1/[\s^2^(Fo^2^)+(0.1000P)^2^+0.1319P] where P=(Fo^2^+2Fc^2^)/3'
_refine_ls_weighting_scheme calc
_refine_ls_wR_factor_gt 0.1031
_refine_ls_wR_factor_ref 0.1261
_reflns_Friedel_coverage 0.000
_reflns_number_gt 12388
_reflns_number_total 16603
_reflns_threshold_expression 'I > 2\s(I)'
_cod_data_source_file ic501219q_si_005.cif
_cod_data_source_block CsBulk
_cod_depositor_comments 'Adding full bibliography for 4340472--4340475.cif.'
_cod_original_cell_volume 14380.0(16)
_cod_database_code 4340473
_shelx_space_group_comment
;
The symmetry employed for this shelxl refinement is uniquely defined
by the following loop, which should always be used as a source of
symmetry information in preference to the above space-group names.
They are only intended as comments.
;
_shelxl_version_number 2013-4

loop_
_space_group_symop_operation_xyz
'x, y, z'
'-x, y, -z+1/2'
'x+1/2, y+1/2, z'
'-x+1/2, y+1/2, -z+1/2'
'-x, -y, -z'
'x, -y, z-1/2'
'-x+1/2, -y+1/2, -z'
'x+1/2, -y+1/2, z-1/2'

loop_
_atom_site_label
_atom_site_type_symbol
_atom_site_fract_x
_atom_site_fract_y
_atom_site_fract_z
_atom_site_U_iso_or_equiv
_atom_site_adp_type
_atom_site_occupancy
_atom_site_site_symmetry_order
_atom_site_calc_flag
_atom_site_refinement_flags_posn
_atom_site_refinement_flags_adp
Cs1 Cs 0.13186(2) 0.86591(2) 0.69125(2) 0.01690(6) Uani 1 1 d . .
N1 N 0.10925(4) 0.78976(15) 0.56880(9) 0.0133(4) Uani 1 1 d . .
N2 N 0.14271(4) 0.69470(14) 0.61652(8) 0.0119(4) Uani 1 1 d . .
N3 N 0.10563(5) 0.62323(15) 0.55067(9) 0.0176(5) Uani 1 1 d . .
O1 O 0.21016(4) 0.69447(16) 0.90767(9) 0.0326(5) Uani 1 1 d . .
C86 C 0.08466(5) 0.80278(17) 0.53100(10) 0.0136(5) Uani 1 1 d . .
C2 C 0.05704(5) 0.78904(18) 0.55193(11) 0.0151(5) Uani 1 1 d . .
C3 C 0.03357(5) 0.80430(18) 0.51298(11) 0.0169(5) Uani 1 1 d . .
H3 H 0.0152 0.7908 0.5270 0.020 Uiso 1 1 calc R U
C4 C 0.03595(6) 0.83882(19) 0.45400(11) 0.0175(5) Uani 1 1 d . .
C5 C 0.06339(6) 0.86182(18) 0.43633(11) 0.0158(5) Uani 1 1 d . .
H5 H 0.0657 0.8897 0.3976 0.019 Uiso 1 1 calc R U
C6 C 0.08734(5) 0.84519(18) 0.47343(11) 0.0144(5) Uani 1 1 d . .
C7 C 0.05368(5) 0.76896(18) 0.61921(10) 0.0149(5) Uani 1 1 d . .
H7 H 0.0700 0.7264 0.6323 0.018 Uiso 1 1 calc R U
C8 C 0.02673(6) 0.7148(2) 0.63540(11) 0.0197(6) Uani 1 1 d . .
C9 C 0.00026(6) 0.7603(3) 0.63331(13) 0.0326(7) Uani 1 1 d . .
H9 H -0.0012 0.8265 0.6217 0.039 Uiso 1 1 calc R U
C10 C -0.02404(7) 0.7094(3) 0.64808(16) 0.0485(10) Uani 1 1 d . .
H10 H -0.0420 0.7407 0.6457 0.058 Uiso 1 1 calc R U
C11 C -0.02206(9) 0.6139(3) 0.66619(16) 0.0559(13) Uani 1 1 d . .
H11 H -0.0387 0.5795 0.6763 0.067 Uiso 1 1 calc R U
C12 C 0.00393(8) 0.5683(3) 0.66971(14) 0.0420(9) Uani 1 1 d . .
H12 H 0.0053 0.5027 0.6827 0.050 Uiso 1 1 calc R U
C13 C 0.02821(7) 0.6181(2) 0.65429(12) 0.0261(7) Uani 1 1 d . .
H13 H 0.0461 0.5860 0.6566 0.031 Uiso 1 1 calc R U
C14 C 0.05689(6) 0.86308(19) 0.65630(11) 0.0174(5) Uani 1 1 d . .
C15 C 0.06818(6) 0.9482(2) 0.63364(12) 0.0200(6) Uani 1 1 d . .
H15 H 0.0726 0.9512 0.5923 0.024 Uiso 1 1 calc R U
C16 C 0.07311(6) 1.0294(2) 0.67032(13) 0.0260(6) Uani 1 1 d . .
H16 H 0.0812 1.0864 0.6539 0.031 Uiso 1 1 calc R U
C17 C 0.06637(7) 1.0274(2) 0.73035(13) 0.0341(7) Uani 1 1 d . .
H17 H 0.0699 1.0825 0.7554 0.041 Uiso 1 1 calc R U
C18 C 0.05434(8) 0.9441(2) 0.75375(14) 0.0380(8) Uani 1 1 d . .
H18 H 0.0493 0.9423 0.7948 0.046 Uiso 1 1 calc R U
C19 C 0.04967(7) 0.8634(2) 0.71703(13) 0.0267(6) Uani 1 1 d . .
H19 H 0.0414 0.8070 0.7335 0.032 Uiso 1 1 calc R U
C20 C 0.01024(6) 0.8579(2) 0.41110(12) 0.0229(6) Uani 1 1 d . .
C21 C 0.01418(7) 0.8046(3) 0.35136(13) 0.0402(9) Uani 1 1 d . .
H21A H 0.0146 0.7344 0.3586 0.060 Uiso 1 1 calc R U
H21B H 0.0321 0.8251 0.3342 0.060 Uiso 1 1 calc R U
H21C H -0.0017 0.8203 0.3230 0.060 Uiso 1 1 calc R U
C22 C 0.00792(7) 0.9680(2) 0.39843(14) 0.0330(7) Uani 1 1 d . .
H22A H -0.0078 0.9801 0.3692 0.049 Uiso 1 1 calc R U
H22B H 0.0257 0.9913 0.3820 0.049 Uiso 1 1 calc R U
H22C H 0.0044 1.0025 0.4361 0.049 Uiso 1 1 calc R U
C23 C -0.01766(6) 0.8259(3) 0.43762(14) 0.0345(7) Uani 1 1 d . .
H23A H -0.0334 0.8384 0.4083 0.052 Uiso 1 1 calc R U
H23B H -0.0207 0.8624 0.4747 0.052 Uiso 1 1 calc R U
H23C H -0.0168 0.7563 0.4468 0.052 Uiso 1 1 calc R U
C24 C 0.11633(5) 0.88614(18) 0.45894(11) 0.0146(5) Uani 1 1 d . .
H24 H 0.1307 0.8427 0.4794 0.018 Uiso 1 1 calc R U
C25 C 0.12352(5) 0.88915(19) 0.39245(11) 0.0158(5) Uani 1 1 d . .
C26 C 0.14100(6) 0.9624(2) 0.37095(12) 0.0223(6) Uani 1 1 d . .
H26 H 0.1466 1.0146 0.3967 0.027 Uiso 1 1 calc R U
C27 C 0.15018(6) 0.9594(2) 0.31232(13) 0.0291(7) Uani 1 1 d . .
H27 H 0.1622 1.0094 0.2985 0.035 Uiso 1 1 calc R U
C28 C 0.14207(7) 0.8847(2) 0.27375(13) 0.0312(7) Uani 1 1 d . .
H28 H 0.1484 0.8834 0.2336 0.037 Uiso 1 1 calc R U
C29 C 0.12463(6) 0.8116(2) 0.29425(12) 0.0279(7) Uani 1 1 d . .
H29 H 0.1190 0.7597 0.2682 0.034 Uiso 1 1 calc R U
C30 C 0.11536(6) 0.8142(2) 0.35316(11) 0.0218(6) Uani 1 1 d . .
H30 H 0.1033 0.7642 0.3667 0.026 Uiso 1 1 calc R U
C31 C 0.11904(6) 0.98476(19) 0.49036(11) 0.0188(5) Uani 1 1 d . .
C32 C 0.13905(6) 0.9974(2) 0.53792(11) 0.0223(6) Uani 1 1 d . .
H32 H 0.1514 0.9455 0.5495 0.027 Uiso 1 1 calc R U
C33 C 0.14100(7) 1.0857(2) 0.56851(13) 0.0338(7) Uani 1 1 d . .
H33 H 0.1549 1.0938 0.6004 0.041 Uiso 1 1 calc R U
C34 C 0.12297(8) 1.1616(2) 0.55283(16) 0.0386(8) Uani 1 1 d . .
H34 H 0.1244 1.2216 0.5738 0.046 Uiso 1 1 calc R U
C35 C 0.10295(8) 1.1490(2) 0.50647(16) 0.0381(8) Uani 1 1 d . .
H35 H 0.0904 1.2007 0.4955 0.046 Uiso 1 1 calc R U
C36 C 0.10095(7) 1.0609(2) 0.47549(14) 0.0302(7) Uani 1 1 d . .
H36 H 0.0870 1.0532 0.4438 0.036 Uiso 1 1 calc R U
C37 C 0.15638(5) 0.60813(18) 0.63237(10) 0.0133(5) Uani 1 1 d . .
C38 C 0.18605(5) 0.60190(19) 0.62572(10) 0.0149(5) Uani 1 1 d . .
C39 C 0.20049(5) 0.51639(19) 0.64077(11) 0.0170(5) Uani 1 1 d . .
H39 H 0.2203 0.5128 0.6344 0.020 Uiso 1 1 calc R U
C40 C 0.18708(5) 0.43626(19) 0.66469(11) 0.0167(5) Uani 1 1 d . .
C41 C 0.15837(5) 0.44741(19) 0.67753(11) 0.0165(5) Uani 1 1 d . .
H41 H 0.1490 0.3956 0.6967 0.020 Uiso 1 1 calc R U
C42 C 0.14313(5) 0.53132(18) 0.66323(10) 0.0155(5) Uani 1 1 d . .
C43 C 0.20184(5) 0.69189(19) 0.60438(11) 0.0153(5) Uani 1 1 d . .
H43 H 0.1911 0.7162 0.5676 0.018 Uiso 1 1 calc R U
C44 C 0.23206(5) 0.6693(2) 0.58526(11) 0.0173(5) Uani 1 1 d . .
C45 C 0.25612(6) 0.6925(2) 0.62054(13) 0.0287(7) Uani 1 1 d . .
H45 H 0.2542 0.7261 0.6575 0.034 Uiso 1 1 calc R U
C46 C 0.28314(6) 0.6670(3) 0.60228(14) 0.0319(7) Uani 1 1 d . .
H46 H 0.2994 0.6835 0.6268 0.038 Uiso 1 1 calc R U
C47 C 0.28629(6) 0.6179(2) 0.54886(14) 0.0316(7) Uani 1 1 d . .
H47 H 0.3046 0.6003 0.5364 0.038 Uiso 1 1 calc R U
C48 C 0.26246(6) 0.5948(3) 0.51366(13) 0.0346(7) Uani 1 1 d . .
H48 H 0.2644 0.5602 0.4770 0.042 Uiso 1 1 calc R U
C49 C 0.23569(6) 0.6213(2) 0.53118(13) 0.0269(7) Uani 1 1 d . .
H49 H 0.2196 0.6065 0.5057 0.032 Uiso 1 1 calc R U
C50 C 0.20183(5) 0.7739(2) 0.65067(12) 0.0183(5) Uani 1 1 d . .
C51 C 0.20232(6) 0.8700(2) 0.63120(14) 0.0267(6) Uani 1 1 d . .
H51 H 0.2008 0.8839 0.5892 0.032 Uiso 1 1 calc R U
C52 C 0.20507(7) 0.9462(2) 0.67265(17) 0.0385(8) Uani 1 1 d . .
H52 H 0.2057 1.0114 0.6587 0.046 Uiso 1 1 calc R U
C53 C 0.20690(6) 0.9273(3) 0.73371(16) 0.0389(9) Uani 1 1 d . .
H53 H 0.2092 0.9790 0.7618 0.047 Uiso 1 1 calc R U
C54 C 0.20533(6) 0.8330(3) 0.75366(14) 0.0322(7) Uani 1 1 d . .
H54 H 0.2058 0.8200 0.7958 0.039 Uiso 1 1 calc R U
C55 C 0.20308(5) 0.7563(2) 0.71257(12) 0.0223(6) Uani 1 1 d . .
H55 H 0.2024 0.6915 0.7270 0.027 Uiso 1 1 calc R U
C56 C 0.20223(6) 0.3400(2) 0.67773(13) 0.0236(6) Uani 1 1 d . .
C57 C 0.20442(8) 0.3218(3) 0.74617(14) 0.0417(9) Uani 1 1 d . .
H57A H 0.2163 0.3721 0.7656 0.063 Uiso 1 1 calc R U
H57B H 0.2129 0.2579 0.7541 0.063 Uiso 1 1 calc R U
H57C H 0.1854 0.3238 0.7625 0.063 Uiso 1 1 calc R U
C58 C 0.23187(7) 0.3381(2) 0.65232(18) 0.0399(8) Uani 1 1 d . .
H58A H 0.2305 0.3532 0.6091 0.060 Uiso 1 1 calc R U
H58B H 0.2402 0.2735 0.6583 0.060 Uiso 1 1 calc R U
H58C H 0.2439 0.3865 0.6733 0.060 Uiso 1 1 calc R U
C59 C 0.18529(7) 0.2570(2) 0.64739(14) 0.0299(7) Uani 1 1 d . .
H59A H 0.1661 0.2558 0.6626 0.045 Uiso 1 1 calc R U
H59B H 0.1947 0.1951 0.6566 0.045 Uiso 1 1 calc R U
H59C H 0.1842 0.2671 0.6036 0.045 Uiso 1 1 calc R U
C60 C 0.11425(5) 0.55050(18) 0.69002(10) 0.0135(5) Uani 1 1 d . .
H60 H 0.1029 0.5881 0.6589 0.016 Uiso 1 1 calc R U
C61 C 0.09706(5) 0.45941(18) 0.70256(11) 0.0151(5) Uani 1 1 d . .
C62 C 0.09331(6) 0.3904(2) 0.65649(12) 0.0201(6) Uani 1 1 d . .
H62 H 0.1032 0.3975 0.6203 0.024 Uiso 1 1 calc R U
C63 C 0.07538(6) 0.3119(2) 0.66311(13) 0.0263(6) Uani 1 1 d . .
H63 H 0.0730 0.2660 0.6313 0.032 Uiso 1 1 calc R U
C64 C 0.06082(6) 0.2994(2) 0.71565(14) 0.0289(7) Uani 1 1 d . .
H64 H 0.0482 0.2461 0.7197 0.035 Uiso 1 1 calc R U
C65 C 0.06483(7) 0.3656(2) 0.76213(13) 0.0259(6) Uani 1 1 d . .
H65 H 0.0553 0.3570 0.7986 0.031 Uiso 1 1 calc R U
C66 C 0.08283(5) 0.44469(19) 0.75571(11) 0.0186(5) Uani 1 1 d . .
H66 H 0.0855 0.4894 0.7881 0.022 Uiso 1 1 calc R U
C67 C 0.11840(6) 0.61803(18) 0.74487(11) 0.0155(5) Uani 1 1 d . .
C68 C 0.14422(6) 0.62396(19) 0.77779(11) 0.0183(5) Uani 1 1 d . .
H68 H 0.1596 0.5836 0.7671 0.022 Uiso 1 1 calc R U
C69 C 0.14782(6) 0.6884(2) 0.82621(11) 0.0226(6) Uani 1 1 d . .
H69 H 0.1656 0.6921 0.8477 0.027 Uiso 1 1 calc R U
C70 C 0.12555(6) 0.7466(2) 0.84292(11) 0.0228(6) Uani 1 1 d . .
H70 H 0.1279 0.7899 0.8761 0.027 Uiso 1 1 calc R U
C71 C 0.09980(6) 0.7411(2) 0.81088(12) 0.0228(6) Uani 1 1 d . .
H71 H 0.0845 0.7814 0.8219 0.027 Uiso 1 1 calc R U
C72 C 0.09610(6) 0.6773(2) 0.76266(11) 0.0198(5) Uani 1 1 d . .
H72 H 0.0782 0.6738 0.7415 0.024 Uiso 1 1 calc R U
C73 C 0.10709(6) 0.57173(19) 0.50303(12) 0.0203(6) Uani 1 1 d . .
C74 C 0.13448(6) 0.5583(2) 0.46577(12) 0.0210(6) Uani 1 1 d . .
C75 C 0.12941(6) 0.5395(2) 0.39747(11) 0.0257(6) Uani 1 1 d . .
H75A H 0.1195 0.5952 0.3789 0.038 Uiso 1 1 calc R U
H75B H 0.1178 0.4810 0.3915 0.038 Uiso 1 1 calc R U
H75C H 0.1477 0.5303 0.3787 0.038 Uiso 1 1 calc R U
C76 C 0.15100(6) 0.4712(2) 0.49339(12) 0.0262(6) Uani 1 1 d . .
H76A H 0.1691 0.4640 0.4734 0.039 Uiso 1 1 calc R U
H76B H 0.1397 0.4120 0.4876 0.039 Uiso 1 1 calc R U
H76C H 0.1547 0.4824 0.5366 0.039 Uiso 1 1 calc R U
C77 C 0.15347(6) 0.6484(2) 0.46986(12) 0.0231(6) Uani 1 1 d . .
H77A H 0.1583 0.6627 0.5123 0.035 Uiso 1 1 calc R U
H77B H 0.1434 0.7038 0.4515 0.035 Uiso 1 1 calc R U
H77C H 0.1709 0.6363 0.4484 0.035 Uiso 1 1 calc R U
C78 C 0.07942(6) 0.5149(2) 0.48521(11) 0.0214(6) Uani 1 1 d . .
C79 C 0.05790(6) 0.5240(2) 0.53535(12) 0.0242(6) Uani 1 1 d . .
H79A H 0.0404 0.4894 0.5232 0.036 Uiso 1 1 calc R U
H79B H 0.0536 0.5927 0.5420 0.036 Uiso 1 1 calc R U
H79C H 0.0660 0.4956 0.5727 0.036 Uiso 1 1 calc R U
C80 C 0.06510(6) 0.5633(2) 0.42872(12) 0.0265(6) Uani 1 1 d . .
H80A H 0.0764 0.5504 0.3935 0.040 Uiso 1 1 calc R U
H80B H 0.0639 0.6336 0.4352 0.040 Uiso 1 1 calc R U
H80C H 0.0460 0.5367 0.4218 0.040 Uiso 1 1 calc R U
C81 C 0.08358(7) 0.4056(2) 0.47396(13) 0.0266(6) Uani 1 1 d . .
H81A H 0.0919 0.3752 0.5105 0.040 Uiso 1 1 calc R U
H81B H 0.0963 0.3965 0.4406 0.040 Uiso 1 1 calc R U
H81C H 0.0652 0.3756 0.4636 0.040 Uiso 1 1 calc R U
C82 C 0.22730(7) 0.6099(3) 0.91522(16) 0.0391(8) Uani 1 1 d . .
H82A H 0.2223 0.5752 0.9524 0.047 Uiso 1 1 calc R U
H82B H 0.2476 0.6285 0.9191 0.047 Uiso 1 1 calc R U
C83 C 0.22240(8) 0.5455(3) 0.8618(2) 0.0563(11) Uani 1 1 d . .
H83A H 0.2022 0.5293 0.8574 0.084 Uiso 1 1 calc R U
H83B H 0.2335 0.4858 0.8674 0.084 Uiso 1 1 calc R U
H83C H 0.2283 0.5791 0.8254 0.084 Uiso 1 1 calc R U
C84 C 0.21164(7) 0.7566(3) 0.95831(14) 0.0391(8) Uani 1 1 d . .
H84A H 0.2314 0.7794 0.9655 0.047 Uiso 1 1 calc R U
H84B H 0.2059 0.7207 0.9945 0.047 Uiso 1 1 calc R U
C85 C 0.19250(9) 0.8416(3) 0.94776(18) 0.0538(11) Uani 1 1 d . .
H85A H 0.1979 0.8759 0.9112 0.081 Uiso 1 1 calc R U
H85B H 0.1942 0.8858 0.9824 0.081 Uiso 1 1 calc R U
H85C H 0.1728 0.8191 0.9428 0.081 Uiso 1 1 calc R U
C1 C 0.12038(5) 0.70206(18) 0.57780(10) 0.0117(5) Uani 1 1 d . .

loop_
_atom_site_aniso_label
_atom_site_aniso_U_11
_atom_site_aniso_U_22
_atom_site_aniso_U_33
_atom_site_aniso_U_23
_atom_site_aniso_U_13
_atom_site_aniso_U_12
Cs1 0.01459(9) 0.01675(10) 0.01936(9) -0.00529(6) 0.00069(6) -0.00043(6)
N1 0.0111(10) 0.0137(11) 0.0149(9) 0.0009(8) -0.0012(8) 0.0018(8)
N2 0.0106(10) 0.0102(10) 0.0150(9) 0.0002(8) 0.0009(8) 0.0013(8)
N3 0.0231(12) 0.0136(11) 0.0158(10) 0.0014(8) -0.0022(9) -0.0041(9)
O1 0.0271(12) 0.0370(13) 0.0332(11) -0.0030(9) -0.0069(9) 0.0058(10)
C86 0.0160(13) 0.0093(12) 0.0154(11) -0.0018(9) -0.0019(9) 0.0012(10)
C2 0.0158(13) 0.0108(12) 0.0188(11) 0.0001(9) 0.0010(9) -0.0002(10)
C3 0.0121(12) 0.0144(13) 0.0244(12) -0.0015(10) 0.0022(10) -0.0027(10)
C4 0.0164(13) 0.0136(13) 0.0222(12) -0.0024(10) -0.0039(10) 0.0038(10)
C5 0.0162(13) 0.0149(13) 0.0163(11) 0.0036(9) -0.0006(10) 0.0023(10)
C6 0.0153(13) 0.0104(12) 0.0177(11) -0.0004(9) 0.0025(10) 0.0005(10)
C7 0.0133(12) 0.0160(13) 0.0158(11) 0.0007(9) 0.0030(9) 0.0012(10)
C8 0.0203(14) 0.0225(15) 0.0169(11) -0.0036(10) 0.0060(10) -0.0043(11)
C9 0.0197(15) 0.045(2) 0.0333(16) -0.0099(14) 0.0047(12) -0.0006(14)
C10 0.0238(18) 0.080(3) 0.0427(19) -0.024(2) 0.0136(15) -0.0093(19)
C11 0.047(2) 0.086(3) 0.0357(18) -0.024(2) 0.0211(17) -0.048(2)
C12 0.057(2) 0.041(2) 0.0287(16) -0.0081(14) 0.0115(15) -0.0294(18)
C13 0.0341(17) 0.0267(16) 0.0180(12) -0.0010(11) 0.0049(11) -0.0112(13)
C14 0.0152(13) 0.0164(13) 0.0206(12) -0.0006(10) 0.0006(10) 0.0060(10)
C15 0.0170(14) 0.0196(14) 0.0234(13) -0.0016(10) 0.0010(10) 0.0076(11)
C16 0.0252(15) 0.0179(15) 0.0346(15) -0.0015(12) -0.0022(12) 0.0039(12)
C17 0.049(2) 0.0205(16) 0.0321(15) -0.0113(12) -0.0032(14) 0.0055(15)
C18 0.063(2) 0.0260(17) 0.0255(15) -0.0078(13) 0.0067(15) 0.0046(16)
C19 0.0379(18) 0.0190(15) 0.0234(13) -0.0015(11) 0.0048(12) 0.0019(13)
C20 0.0149(14) 0.0304(16) 0.0230(13) 0.0013(11) -0.0043(11) 0.0027(12)
C21 0.0269(17) 0.063(3) 0.0296(16) -0.0161(16) -0.0114(13) 0.0084(16)
C22 0.0249(16) 0.0351(19) 0.0385(16) 0.0132(14) -0.0038(13) 0.0064(14)
C23 0.0155(15) 0.046(2) 0.0409(17) 0.0073(15) -0.0093(13) -0.0014(14)
C24 0.0148(13) 0.0134(13) 0.0158(11) 0.0012(9) 0.0022(9) -0.0005(10)
C25 0.0147(13) 0.0178(13) 0.0149(11) 0.0030(9) -0.0004(9) 0.0024(10)
C26 0.0196(14) 0.0242(15) 0.0230(13) 0.0064(11) 0.0006(11) 0.0006(12)
C27 0.0246(16) 0.0346(18) 0.0285(14) 0.0155(13) 0.0066(12) 0.0014(13)
C28 0.0327(18) 0.043(2) 0.0185(13) 0.0089(12) 0.0079(12) 0.0104(15)
C29 0.0309(17) 0.0348(18) 0.0180(13) -0.0010(12) 0.0013(11) 0.0087(14)
C30 0.0231(15) 0.0228(15) 0.0197(12) 0.0019(11) 0.0029(11) 0.0015(12)
C31 0.0207(14) 0.0140(13) 0.0221(12) 0.0001(10) 0.0042(10) -0.0038(11)
C32 0.0233(15) 0.0205(15) 0.0233(12) -0.0030(11) 0.0037(11) -0.0070(12)
C33 0.0413(19) 0.0318(18) 0.0285(15) -0.0094(13) 0.0043(13) -0.0189(15)
C34 0.045(2) 0.0223(17) 0.0493(19) -0.0164(15) 0.0164(16) -0.0109(15)
C35 0.040(2) 0.0184(17) 0.056(2) -0.0056(14) 0.0048(16) 0.0033(14)
C36 0.0270(16) 0.0198(16) 0.0437(17) -0.0036(13) 0.0006(13) -0.0003(13)
C37 0.0147(13) 0.0115(12) 0.0137(11) -0.0027(9) 0.0004(9) 0.0008(10)
C38 0.0160(13) 0.0147(12) 0.0141(11) -0.0034(9) 0.0013(9) 0.0008(10)
C39 0.0125(12) 0.0188(14) 0.0194(11) -0.0031(10) -0.0020(9) 0.0028(10)
C40 0.0145(13) 0.0160(13) 0.0191(11) -0.0025(10) -0.0043(10) 0.0036(10)
C41 0.0164(13) 0.0157(13) 0.0174(11) -0.0002(10) 0.0003(10) 0.0010(10)
C42 0.0144(13) 0.0150(13) 0.0171(11) -0.0010(9) -0.0011(9) 0.0007(10)
C43 0.0117(12) 0.0182(14) 0.0158(11) -0.0003(9) -0.0003(9) 0.0018(10)
C44 0.0127(13) 0.0195(13) 0.0200(12) 0.0012(10) 0.0047(10) 0.0003(11)
C45 0.0181(15) 0.0421(19) 0.0260(14) -0.0112(13) 0.0005(11) 0.0033(13)
C46 0.0126(14) 0.047(2) 0.0360(16) -0.0068(14) -0.0012(12) 0.0010(13)
C47 0.0150(15) 0.042(2) 0.0383(16) -0.0079(14) 0.0096(12) 0.0037(13)
C48 0.0250(16) 0.050(2) 0.0295(15) -0.0146(15) 0.0105(12) -0.0030(15)
C49 0.0189(15) 0.0383(19) 0.0239(13) -0.0077(12) 0.0048(11) -0.0066(13)
C50 0.0074(12) 0.0205(14) 0.0273(13) -0.0042(11) 0.0040(10) -0.0028(10)
C51 0.0171(14) 0.0248(16) 0.0389(16) -0.0008(12) 0.0089(12) -0.0031(12)
C52 0.0217(16) 0.0200(17) 0.075(2) -0.0109(16) 0.0146(16) -0.0059(13)
C53 0.0137(15) 0.044(2) 0.060(2) -0.0318(17) 0.0102(14) -0.0112(14)
C54 0.0164(15) 0.046(2) 0.0347(16) -0.0200(15) 0.0043(12) -0.0076(14)
C55 0.0115(13) 0.0292(16) 0.0262(13) -0.0068(11) 0.0014(10) -0.0032(11)
C56 0.0218(15) 0.0187(14) 0.0297(14) -0.0012(11) -0.0071(11) 0.0065(12)
C57 0.058(2) 0.0316(19) 0.0344(17) 0.0047(14) -0.0173(16) 0.0171(17)
C58 0.0213(17) 0.0237(17) 0.075(2) -0.0009(16) 0.0004(16) 0.0087(13)
C59 0.0322(17) 0.0159(15) 0.0415(17) -0.0048(12) -0.0013(13) 0.0040(13)
C60 0.0135(12) 0.0109(12) 0.0162(11) 0.0006(9) 0.0009(9) 0.0001(10)
C61 0.0127(12) 0.0141(13) 0.0183(11) 0.0013(9) -0.0013(9) 0.0010(10)
C62 0.0223(14) 0.0180(14) 0.0197(12) 0.0028(10) -0.0020(10) -0.0020(11)
C63 0.0304(16) 0.0201(15) 0.0278(14) -0.0021(11) -0.0061(12) -0.0048(12)
C64 0.0269(16) 0.0182(15) 0.0413(17) 0.0045(12) -0.0038(13) -0.0098(13)
C65 0.0266(16) 0.0228(15) 0.0290(14) 0.0057(11) 0.0081(12) -0.0046(12)
C66 0.0188(14) 0.0157(13) 0.0214(12) -0.0006(10) 0.0021(10) -0.0032(11)
C67 0.0163(13) 0.0135(13) 0.0170(11) 0.0019(9) 0.0035(10) -0.0050(10)
C68 0.0185(14) 0.0179(14) 0.0186(12) 0.0014(10) 0.0030(10) -0.0010(11)
C69 0.0240(15) 0.0228(15) 0.0206(12) 0.0013(11) -0.0025(11) -0.0070(12)
C70 0.0276(15) 0.0230(15) 0.0182(12) -0.0054(11) 0.0063(11) -0.0062(12)
C71 0.0202(14) 0.0234(15) 0.0256(13) -0.0051(11) 0.0115(11) -0.0038(12)
C72 0.0160(13) 0.0212(14) 0.0226(12) -0.0018(11) 0.0030(10) -0.0023(11)
C73 0.0200(14) 0.0159(14) 0.0247(13) -0.0056(10) -0.0026(11) 0.0032(11)
C74 0.0203(14) 0.0182(14) 0.0245(13) -0.0065(11) -0.0009(11) 0.0031(11)
C75 0.0272(16) 0.0284(16) 0.0213(13) -0.0070(11) 0.0013(11) 0.0031(13)
C76 0.0259(16) 0.0240(16) 0.0288(14) -0.0057(12) 0.0025(12) 0.0097(12)
C77 0.0183(14) 0.0288(17) 0.0223(13) -0.0028(11) 0.0014(11) 0.0017(12)
C78 0.0226(14) 0.0175(14) 0.0237(13) -0.0077(11) -0.0038(11) 0.0001(11)
C79 0.0212(15) 0.0232(15) 0.0279(14) -0.0065(11) -0.0026(11) -0.0018(12)
C80 0.0255(16) 0.0253(16) 0.0285(14) -0.0020(12) -0.0037(12) -0.0008(12)
C81 0.0321(17) 0.0180(14) 0.0292(14) -0.0083(12) -0.0043(12) 0.0007(13)
C82 0.0241(17) 0.043(2) 0.049(2) 0.0045(16) -0.0034(15) 0.0066(15)
C83 0.039(2) 0.051(3) 0.079(3) -0.014(2) -0.008(2) 0.0148(19)
C84 0.0333(18) 0.054(2) 0.0299(16) -0.0027(15) -0.0021(13) 0.0001(17)
C85 0.052(3) 0.054(3) 0.055(2) -0.0188(19) -0.0048(19) 0.009(2)
C1 0.0110(12) 0.0139(12) 0.0105(10) -0.0004(9) 0.0030(8) -0.0036(10)

loop_
_atom_type_symbol
_atom_type_description
_atom_type_scat_dispersion_real
_atom_type_scat_dispersion_imag
_atom_type_scat_source
C C 0.0033 0.0016 'International Tables Vol C Tables 4.2.6.8 and 6.1.1.4'
H H 0.0000 0.0000 'International Tables Vol C Tables 4.2.6.8 and 6.1.1.4'
N N 0.0061 0.0033 'International Tables Vol C Tables 4.2.6.8 and 6.1.1.4'
Cs Cs -0.3680 2.1192 'International Tables Vol C Tables 4.2.6.8 and 6.1.1.4'
O O 0.0106 0.0060 'International Tables Vol C Tables 4.2.6.8 and 6.1.1.4'

loop_
_geom_angle_atom_site_label_1
_geom_angle_atom_site_label_2
_geom_angle_atom_site_label_3
_geom_angle
_geom_angle_site_symmetry_1
_geom_angle_site_symmetry_3
N2 Cs1 N1 44.54(5) . .
N2 Cs1 C1 22.78(5) . .
N1 Cs1 C1 22.92(5) . .
N2 Cs1 C15 103.06(6) . .
N1 Cs1 C15 60.78(6) . .
C1 Cs1 C15 80.34(6) . .
N2 Cs1 C72 76.00(6) . .
N1 Cs1 C72 89.44(6) . .
C1 Cs1 C72 77.17(6) . .
C15 Cs1 C72 89.05(7) . .
N2 Cs1 C71 97.01(6) . .
N1 Cs1 C71 110.71(6) . .
C1 Cs1 C71 99.88(6) . .
C15 Cs1 C71 92.64(7) . .
C72 Cs1 C71 22.71(6) . .
N2 Cs1 C16 125.60(6) . .
N1 Cs1 C16 82.02(6) . .
C1 Cs1 C16 102.82(6) . .
C15 Cs1 C16 22.88(6) . .
C72 Cs1 C16 98.10(7) . .
C71 Cs1 C16 92.92(7) . .
N2 Cs1 C14 93.54(6) . .
N1 Cs1 C14 60.01(6) . .
C1 Cs1 C14 73.00(6) . .
C15 Cs1 C14 22.73(6) . .
C72 Cs1 C14 66.57(6) . .
C71 Cs1 C14 73.19(6) . .
C16 Cs1 C14 39.64(6) . .
N2 Cs1 C51 67.84(6) . .
N1 Cs1 C51 88.32(6) . .
C1 Cs1 C51 81.93(6) . .
C15 Cs1 C51 131.49(7) . .
C72 Cs1 C51 129.85(6) . .
C71 Cs1 C51 134.88(7) . .
C16 Cs1 C51 131.02(7) . .
C14 Cs1 C51 146.01(7) . .
N2 Cs1 C52 89.58(6) . .
N1 Cs1 C52 107.41(7) . .
C1 Cs1 C52 103.83(7) . .
C15 Cs1 C52 132.59(8) . .
C72 Cs1 C52 138.28(7) . .
C71 Cs1 C52 131.45(8) . .
C16 Cs1 C52 121.46(7) . .
C14 Cs1 C52 154.58(7) . .
C51 Cs1 C52 22.10(7) . .
N2 Cs1 C50 53.67(6) . .
N1 Cs1 C50 87.04(5) . .
C1 Cs1 C50 73.04(6) . .
C15 Cs1 C50 143.85(6) . .
C72 Cs1 C50 107.89(6) . .
C71 Cs1 C50 115.41(6) . .
C16 Cs1 C50 151.66(7) . .
C14 Cs1 C50 145.94(6) . .
C51 Cs1 C50 21.96(6) . .
C52 Cs1 C50 38.60(7) . .
N2 Cs1 C67 58.25(5) . .
N1 Cs1 C67 84.86(5) . .
C1 Cs1 C67 66.40(5) . .
C15 Cs1 C67 105.60(6) . .
C72 Cs1 C67 22.30(6) . .
C71 Cs1 C67 39.19(6) . .
C16 Cs1 C67 118.85(6) . .
C14 Cs1 C67 83.02(6) . .
C51 Cs1 C67 107.79(6) . .
C52 Cs1 C67 119.50(7) . .
C50 Cs1 C67 85.84(6) . .
C1 N1 C86 120.9(2) . .
C1 N1 Cs1 93.27(13) . .
C86 N1 Cs1 136.88(15) . .
C1 N2 C37 124.9(2) . .
C1 N2 Cs1 98.70(14) . .
C37 N2 Cs1 129.31(14) . .
C73 N3 C1 137.6(2) . .
C84 O1 C82 113.1(2) . .
C2 C86 N1 122.2(2) . .
C2 C86 C6 118.0(2) . .
N1 C86 C6 119.1(2) . .
C3 C2 C86 119.7(2) . .
C3 C2 C7 121.4(2) . .
C86 C2 C7 118.5(2) . .
C2 C3 C4 122.6(2) . .
C2 C3 H3 118.7 . .
C4 C3 H3 118.7 . .
C3 C4 C5 116.6(2) . .
C3 C4 C20 123.1(2) . .
C5 C4 C20 120.2(2) . .
C6 C5 C4 122.3(2) . .
C6 C5 H5 118.9 . .
C4 C5 H5 118.9 . .
C5 C6 C86 120.2(2) . .
C5 C6 C24 121.9(2) . .
C86 C6 C24 117.2(2) . .
C8 C7 C2 115.9(2) . .
C8 C7 C14 110.5(2) . .
C2 C7 C14 110.9(2) . .
C8 C7 H7 106.3 . .
C2 C7 H7 106.3 . .
C14 C7 H7 106.3 . .
C9 C8 C13 118.1(3) . .
C9 C8 C7 121.6(3) . .
C13 C8 C7 120.3(2) . .
C10 C9 C8 120.6(3) . .
C10 C9 H9 119.7 . .
C8 C9 H9 119.7 . .
C11 C10 C9 120.1(4) . .
C11 C10 H10 119.9 . .
C9 C10 H10 119.9 . .
C12 C11 C10 120.1(3) . .
C12 C11 H11 119.9 . .
C10 C11 H11 119.9 . .
C11 C12 C13 120.1(4) . .
C11 C12 H12 120.0 . .
C13 C12 H12 120.0 . .
C12 C13 C8 120.9(3) . .
C12 C13 H13 119.6 . .
C8 C13 H13 119.6 . .
C15 C14 C19 117.1(2) . .
C15 C14 C7 123.2(2) . .
C19 C14 C7 119.6(2) . .
C15 C14 Cs1 71.37(15) . .
C19 C14 Cs1 93.88(17) . .
C7 C14 Cs1 101.49(14) . .
C14 C15 C16 121.5(3) . .
C14 C15 Cs1 85.90(15) . .
C16 C15 Cs1 85.69(16) . .
C14 C15 H15 119.3 . .
C16 C15 H15 119.3 . .
Cs1 C15 H15 98.6 . .
C17 C16 C15 120.4(3) . .
C17 C16 Cs1 93.98(18) . .
C15 C16 Cs1 71.43(15) . .
C17 C16 H16 119.8 . .
C15 C16 H16 119.8 . .
Cs1 C16 H16 104.5 . .
C16 C17 C18 119.3(3) . .
C16 C17 H17 120.4 . .
C18 C17 H17 120.4 . .
C17 C18 C19 119.9(3) . .
C17 C18 H18 120.0 . .
C19 C18 H18 120.0 . .
C18 C19 C14 121.8(3) . .
C18 C19 H19 119.1 . .
C14 C19 H19 119.1 . .
C23 C20 C21 109.3(3) . .
C23 C20 C4 112.5(2) . .
C21 C20 C4 109.5(2) . .
C23 C20 C22 107.3(2) . .
C21 C20 C22 108.8(3) . .
C4 C20 C22 109.2(2) . .
C20 C21 H21A 109.5 . .
C20 C21 H21B 109.5 . .
H21A C21 H21B 109.5 . .
C20 C21 H21C 109.5 . .
H21A C21 H21C 109.5 . .
H21B C21 H21C 109.5 . .
C20 C22 H22A 109.5 . .
C20 C22 H22B 109.5 . .
H22A C22 H22B 109.5 . .
C20 C22 H22C 109.5 . .
H22A C22 H22C 109.5 . .
H22B C22 H22C 109.5 . .
C20 C23 H23A 109.5 . .
C20 C23 H23B 109.5 . .
H23A C23 H23B 109.5 . .
C20 C23 H23C 109.5 . .
H23A C23 H23C 109.5 . .
H23B C23 H23C 109.5 . .
C6 C24 C25 116.7(2) . .
C6 C24 C31 107.0(2) . .
C25 C24 C31 113.5(2) . .
C6 C24 H24 106.3 . .
C25 C24 H24 106.3 . .
C31 C24 H24 106.3 . .
C30 C25 C26 118.2(2) . .
C30 C25 C24 121.1(2) . .
C26 C25 C24 120.4(2) . .
C27 C26 C25 120.6(3) . .
C27 C26 H26 119.7 . .
C25 C26 H26 119.7 . .
C28 C27 C26 120.8(3) . .
C28 C27 Cs1 89.12(17) . 6_575
C26 C27 Cs1 126.3(2) . 6_575
C28 C27 H27 119.6 . .
C26 C27 H27 119.6 . .
Cs1 C27 H27 54.3 6_575 .
C27 C28 C29 119.3(3) . .
C27 C28 Cs1 70.19(17) . 6_575
C29 C28 Cs1 136.6(2) . 6_575
C27 C28 H28 120.3 . .
C29 C28 H28 120.3 . .
Cs1 C28 H28 67.4 6_575 .
C28 C29 C30 120.0(3) . .
C28 C29 H29 120.0 . .
C30 C29 H29 120.0 . .
C29 C30 C25 121.0(3) . .
C29 C30 H30 119.5 . .
C25 C30 H30 119.5 . .
C36 C31 C32 118.4(3) . .
C36 C31 C24 121.7(2) . .
C32 C31 C24 119.7(2) . .
C33 C32 C31 120.3(3) . .
C33 C32 Cs1 89.26(17) . .
C31 C32 Cs1 121.57(17) . .
C33 C32 H32 119.8 . .
C31 C32 H32 119.8 . .
Cs1 C32 H32 59.1 . .
C34 C33 C32 120.6(3) . .
C34 C33 H33 119.7 . .
C32 C33 H33 119.7 . .
C35 C34 C33 119.2(3) . .
C35 C34 H34 120.4 . .
C33 C34 H34 120.4 . .
C34 C35 C36 120.4(3) . .
C34 C35 H35 119.8 . .
C36 C35 H35 119.8 . .
C31 C36 C35 120.9(3) . .
C31 C36 H36 119.6 . .
C35 C36 H36 119.6 . .
N2 C37 C38 118.3(2) . .
N2 C37 C42 123.5(2) . .
C38 C37 C42 117.5(2) . .
C39 C38 C37 120.1(2) . .
C39 C38 C43 121.3(2) . .
C37 C38 C43 118.6(2) . .
C40 C39 C38 122.5(2) . .
C40 C39 H39 118.7 . .
C38 C39 H39 118.7 . .
C39 C40 C41 116.7(2) . .
C39 C40 C56 123.1(2) . .
C41 C40 C56 120.2(2) . .
C42 C41 C40 122.6(2) . .
C42 C41 H41 118.7 . .
C40 C41 H41 118.7 . .
C41 C42 C37 119.8(2) . .
C41 C42 C60 121.0(2) . .
C37 C42 C60 118.3(2) . .
C50 C43 C38 112.2(2) . .
C50 C43 C44 111.2(2) . .
C38 C43 C44 112.9(2) . .
C50 C43 H43 106.7 . .
C38 C43 H43 106.7 . .
C44 C43 H43 106.7 . .
C49 C44 C45 118.1(2) . .
C49 C44 C43 119.0(2) . .
C45 C44 C43 122.9(2) . .
C44 C45 C46 120.8(3) . .
C44 C45 H45 119.6 . .
C46 C45 H45 119.6 . .
C47 C46 C45 120.3(3) . .
C47 C46 H46 119.9 . .
C45 C46 H46 119.9 . .
C46 C47 C48 119.1(3) . .
C46 C47 H47 120.4 . .
C48 C47 H47 120.4 . .
C47 C48 C49 120.7(3) . .
C47 C48 H48 119.6 . .
C49 C48 H48 119.6 . .
C48 C49 C44 121.0(3) . .
C48 C49 H49 119.5 . .
C44 C49 H49 119.5 . .
C55 C50 C51 118.1(3) . .
C55 C50 C43 122.2(2) . .
C51 C50 C43 119.6(2) . .
C55 C50 Cs1 79.69(15) . .
C51 C50 Cs1 76.99(16) . .
C43 C50 Cs1 116.36(14) . .
C50 C51 C52 120.8(3) . .
C50 C51 Cs1 81.05(16) . .
C52 C51 Cs1 80.32(17) . .
C50 C51 H51 119.6 . .
C52 C51 H51 119.6 . .
Cs1 C51 H51 109.1 . .
C53 C52 C51 120.3(3) . .
C53 C52 Cs1 81.60(18) . .
C51 C52 Cs1 77.57(17) . .
C53 C52 H52 119.9 . .
C51 C52 H52 119.9 . .
Cs1 C52 H52 111.3 . .
C54 C53 C52 119.6(3) . .
C54 C53 Cs1 78.69(17) . .
C52 C53 Cs1 76.90(18) . .
C54 C53 H53 120.2 . .
C52 C53 H53 120.2 . .
Cs1 C53 H53 114.8 . .
C53 C54 C55 120.5(3) . .
C53 C54 Cs1 79.98(18) . .
C55 C54 Cs1 78.66(16) . .
C53 C54 H54 119.7 . .
C55 C54 H54 119.7 . .
Cs1 C54 H54 111.9 . .
C50 C55 C54 120.7(3) . .
C50 C55 Cs1 78.53(15) . .
C54 C55 Cs1 79.58(17) . .
C50 C55 H55 119.7 . .
C54 C55 H55 119.7 . .
Cs1 C55 H55 112.6 . .
C58 C56 C40 111.8(3) . .
C58 C56 C59 107.0(3) . .
C40 C56 C59 109.4(2) . .
C58 C56 C57 109.6(3) . .
C40 C56 C57 109.9(2) . .
C59 C56 C57 108.9(3) . .
C56 C57 H57A 109.5 . .
C56 C57 H57B 109.5 . .
H57A C57 H57B 109.5 . .
C56 C57 H57C 109.5 . .
H57A C57 H57C 109.5 . .
H57B C57 H57C 109.5 . .
C56 C58 H58A 109.5 . .
C56 C58 H58B 109.5 . .
H58A C58 H58B 109.5 . .
C56 C58 H58C 109.5 . .
H58A C58 H58C 109.5 . .
H58B C58 H58C 109.5 . .
C56 C59 H59A 109.5 . .
C56 C59 H59B 109.5 . .
H59A C59 H59B 109.5 . .
C56 C59 H59C 109.5 . .
H59A C59 H59C 109.5 . .
H59B C59 H59C 109.5 . .
C61 C60 C42 114.6(2) . .
C61 C60 C67 113.89(19) . .
C42 C60 C67 108.97(19) . .
C61 C60 H60 106.2 . .
C42 C60 H60 106.2 . .
C67 C60 H60 106.2 . .
C66 C61 C62 117.8(2) . .
C66 C61 C60 123.4(2) . .
C62 C61 C60 118.5(2) . .
C63 C62 C61 120.8(3) . .
C63 C62 H62 119.6 . .
C61 C62 H62 119.6 . .
C62 C63 C64 120.8(3) . .
C62 C63 H63 119.6 . .
C64 C63 H63 119.6 . .
C65 C64 C63 119.1(3) . .
C65 C64 H64 120.4 . .
C63 C64 H64 120.4 . .
C64 C65 C66 120.3(3) . .
C64 C65 H65 119.8 . .
C66 C65 H65 119.8 . .
C65 C66 C61 121.1(2) . .
C65 C66 H66 119.5 . .
C61 C66 H66 119.5 . .
C68 C67 C72 117.8(2) . .
C68 C67 C60 122.0(2) . .
C72 C67 C60 120.2(2) . .
C68 C67 Cs1 87.51(15) . .
C72 C67 Cs1 72.02(15) . .
C60 C67 Cs1 108.90(14) . .
C67 C68 C69 121.0(3) . .
C67 C68 Cs1 71.41(14) . .
C69 C68 Cs1 81.14(16) . .
C67 C68 H68 119.5 . .
C69 C68 H68 119.5 . .
Cs1 C68 H68 118.7 . .
C70 C69 C68 120.3(2) . .
C70 C69 Cs1 73.63(15) . .
C68 C69 Cs1 78.20(15) . .
C70 C69 H69 119.9 . .
C68 C69 H69 119.9 . .
Cs1 C69 H69 119.2 . .
C71 C70 C69 119.4(2) . .
C71 C70 Cs1 70.39(15) . .
C69 C70 Cs1 85.73(16) . .
C71 C70 H70 120.3 . .
C69 C70 H70 120.3 . .
Cs1 C70 H70 114.0 . .
C70 C71 C72 120.6(3) . .
C70 C71 Cs1 88.08(16) . .
C72 C71 Cs1 77.02(16) . .
C70 C71 H71 119.7 . .
C72 C71 H71 119.7 . .
Cs1 C71 H71 105.1 . .
C71 C72 C67 120.9(2) . .
C71 C72 Cs1 80.28(16) . .
C67 C72 Cs1 85.68(15) . .
C71 C72 H72 119.6 . .
C67 C72 H72 119.6 . .
Cs1 C72 H72 104.3 . .
N3 C73 C78 114.6(2) . .
N3 C73 C74 125.0(2) . .
C78 C73 C74 120.3(2) . .
C77 C74 C76 108.8(2) . .
C77 C74 C75 105.1(2) . .
C76 C74 C75 108.3(2) . .
C77 C74 C73 111.4(2) . .
C76 C74 C73 107.1(2) . .
C75 C74 C73 115.9(2) . .
C74 C75 H75A 109.5 . .
C74 C75 H75B 109.5 . .
H75A C75 H75B 109.5 . .
C74 C75 H75C 109.5 . .
H75A C75 H75C 109.5 . .
H75B C75 H75C 109.5 . .
C74 C76 H76A 109.5 . .
C74 C76 H76B 109.5 . .
H76A C76 H76B 109.5 . .
C74 C76 H76C 109.5 . .
H76A C76 H76C 109.5 . .
H76B C76 H76C 109.5 . .
C74 C77 H77A 109.5 . .
C74 C77 H77B 109.5 . .
H77A C77 H77B 109.5 . .
C74 C77 H77C 109.5 . .
H77A C77 H77C 109.5 . .
H77B C77 H77C 109.5 . .
C81 C78 C79 106.7(2) . .
C81 C78 C80 110.1(2) . .
C79 C78 C80 105.7(2) . .
C81 C78 C73 114.9(2) . .
C79 C78 C73 110.2(2) . .
C80 C78 C73 108.8(2) . .
C78 C79 H79A 109.5 . .
C78 C79 H79B 109.5 . .
H79A C79 H79B 109.5 . .
C78 C79 H79C 109.5 . .
H79A C79 H79C 109.5 . .
H79B C79 H79C 109.5 . .
C78 C80 H80A 109.5 . .
C78 C80 H80B 109.5 . .
H80A C80 H80B 109.5 . .
C78 C80 H80C 109.5 . .
H80A C80 H80C 109.5 . .
H80B C80 H80C 109.5 . .
C78 C81 H81A 109.5 . .
C78 C81 H81B 109.5 . .
H81A C81 H81B 109.5 . .
C78 C81 H81C 109.5 . .
H81A C81 H81C 109.5 . .
H81B C81 H81C 109.5 . .
O1 C82 C83 108.9(3) . .
O1 C82 H82A 109.9 . .
C83 C82 H82A 109.9 . .
O1 C82 H82B 109.9 . .
C83 C82 H82B 109.9 . .
H82A C82 H82B 108.3 . .
C82 C83 H83A 109.5 . .
C82 C83 H83B 109.5 . .
H83A C83 H83B 109.5 . .
C82 C83 H83C 109.5 . .
H83A C83 H83C 109.5 . .
H83B C83 H83C 109.5 . .
O1 C84 C85 110.0(3) . .
O1 C84 H84A 109.7 . .
C85 C84 H84A 109.7 . .
O1 C84 H84B 109.7 . .
C85 C84 H84B 109.7 . .
H84A C84 H84B 108.2 . .
C84 C85 H85A 109.5 . .
C84 C85 H85B 109.5 . .
H85A C85 H85B 109.5 . .
C84 C85 H85C 109.5 . .
H85A C85 H85C 109.5 . .
H85B C85 H85C 109.5 . .
N1 C1 N2 117.5(2) . .
N1 C1 N3 116.8(2) . .
N2 C1 N3 125.3(2) . .
N1 C1 Cs1 63.81(12) . .
N2 C1 Cs1 58.52(12) . .
N3 C1 Cs1 152.32(16) . .

loop_
_geom_bond_atom_site_label_1
_geom_bond_atom_site_label_2
_geom_bond_distance
_geom_bond_site_symmetry_2
Cs1 N2 2.939(2) .
Cs1 N1 3.0616(19) .
Cs1 C1 3.406(2) .
Cs1 C15 3.407(3) .
Cs1 C72 3.509(3) .
Cs1 C71 3.549(3) .
Cs1 C16 3.584(3) .
Cs1 C14 3.587(3) .
Cs1 C51 3.628(3) .
Cs1 C52 3.662(3) .
Cs1 C50 3.678(3) .
Cs1 C67 3.679(2) .
N1 C1 1.329(3) .
N1 C86 1.414(3) .
N2 C1 1.334(3) .
N2 C37 1.393(3) .
N3 C73 1.277(3) .
N3 C1 1.411(3) .
O1 C84 1.411(4) .
O1 C82 1.423(4) .
C86 C2 1.412(4) .
C86 C6 1.414(3) .
C2 C3 1.391(3) .
C2 C7 1.532(3) .
C3 C4 1.401(3) .
C3 H3 0.9500 .
C4 C5 1.402(4) .
C4 C20 1.532(3) .
C5 C6 1.389(3) .
C5 H5 0.9500 .
C6 C24 1.524(4) .
C7 C8 1.528(4) .
C7 C14 1.539(3) .
C7 H7 1.0000 .
C8 C9 1.395(4) .
C8 C13 1.396(4) .
C9 C10 1.393(5) .
C9 H9 0.9500 .
C10 C11 1.377(6) .
C10 H10 0.9500 .
C11 C12 1.376(6) .
C11 H11 0.9500 .
C12 C13 1.389(4) .
C12 H12 0.9500 .
C13 H13 0.9500 .
C14 C15 1.390(4) .
C14 C19 1.402(4) .
C15 C16 1.397(4) .
C15 H15 0.9500 .
C16 C17 1.381(4) .
C16 H16 0.9500 .
C17 C18 1.390(5) .
C17 H17 0.9500 .
C18 C19 1.390(4) .
C18 H18 0.9500 .
C19 H19 0.9500 .
C20 C23 1.527(4) .
C20 C21 1.532(4) .
C20 C22 1.546(4) .
C21 H21A 0.9800 .
C21 H21B 0.9800 .
C21 H21C 0.9800 .
C22 H22A 0.9800 .
C22 H22B 0.9800 .
C22 H22C 0.9800 .
C23 H23A 0.9800 .
C23 H23B 0.9800 .
C23 H23C 0.9800 .
C24 C25 1.527(3) .
C24 C31 1.529(3) .
C24 H24 1.0000 .
C25 C30 1.394(4) .
C25 C26 1.398(4) .
C26 C27 1.387(4) .
C26 H26 0.9500 .
C27 C28 1.382(4) .
C27 Cs1 3.681(3) 6_575
C27 H27 0.9500 .
C28 C29 1.388(5) .
C28 Cs1 3.912(3) 6_575
C28 H28 0.9500 .
C29 C30 1.395(4) .
C29 H29 0.9500 .
C30 H30 0.9500 .
C31 C36 1.383(4) .
C31 C32 1.397(4) .
C32 C33 1.394(4) .
C32 H32 0.9500 .
C33 C34 1.382(5) .
C33 H33 0.9500 .
C34 C35 1.378(5) .
C34 H34 0.9500 .
C35 C36 1.396(4) .
C35 H35 0.9500 .
C36 H36 0.9500 .
C37 C38 1.414(3) .
C37 C42 1.419(4) .
C38 C39 1.394(4) .
C38 C43 1.530(4) .
C39 C40 1.388(4) .
C39 H39 0.9500 .
C40 C41 1.402(4) .
C40 C56 1.528(4) .
C41 C42 1.390(3) .
C41 H41 0.9500 .
C42 C60 1.530(3) .
C43 C50 1.527(3) .
C43 C44 1.534(3) .
C43 H43 1.0000 .
C44 C49 1.386(4) .
C44 C45 1.388(4) .
C45 C46 1.397(4) .
C45 H45 0.9500 .
C46 C47 1.377(4) .
C46 H46 0.9500 .
C47 C48 1.379(4) .
C47 H47 0.9500 .
C48 C49 1.384(4) .
C48 H48 0.9500 .
C49 H49 0.9500 .
C50 C55 1.393(4) .
C50 C51 1.393(4) .
C51 C52 1.398(4) .
C51 H51 0.9500 .
C52 C53 1.378(5) .
C52 H52 0.9500 .
C53 C54 1.374(5) .
C53 H53 0.9500 .
C54 C55 1.396(4) .
C54 H54 0.9500 .
C55 H55 0.9500 .
C56 C58 1.528(4) .
C56 C59 1.534(4) .
C56 C57 1.537(4) .
C57 H57A 0.9800 .
C57 H57B 0.9800 .
C57 H57C 0.9800 .
C58 H58A 0.9800 .
C58 H58B 0.9800 .
C58 H58C 0.9800 .
C59 H59A 0.9800 .
C59 H59B 0.9800 .
C59 H59C 0.9800 .
C60 C61 1.525(3) .
C60 C67 1.537(3) .
C60 H60 1.0000 .
C61 C66 1.394(3) .
C61 C62 1.402(4) .
C62 C63 1.383(4) .
C62 H62 0.9500 .
C63 C64 1.387(4) .
C63 H63 0.9500 .
C64 C65 1.383(4) .
C64 H64 0.9500 .
C65 C66 1.391(4) .
C65 H65 0.9500 .
C66 H66 0.9500 .
C67 C68 1.396(4) .
C67 C72 1.400(4) .
C68 C69 1.398(4) .
C68 H68 0.9500 .
C69 C70 1.383(4) .
C69 H69 0.9500 .
C70 C71 1.383(4) .
C70 H70 0.9500 .
C71 C72 1.390(4) .
C71 H71 0.9500 .
C72 H72 0.9500 .
C73 C78 1.558(4) .
C73 C74 1.571(4) .
C74 C77 1.530(4) .
C74 C76 1.543(4) .
C74 C75 1.545(3) .
C75 H75A 0.9800 .
C75 H75B 0.9800 .
C75 H75C 0.9800 .
C76 H76A 0.9800 .
C76 H76B 0.9800 .
C76 H76C 0.9800 .
C77 H77A 0.9800 .
C77 H77B 0.9800 .
C77 H77C 0.9800 .
C78 C81 1.540(4) .
C78 C79 1.540(4) .
C78 C80 1.549(4) .
C79 H79A 0.9800 .
C79 H79B 0.9800 .
C79 H79C 0.9800 .
C80 H80A 0.9800 .
C80 H80B 0.9800 .
C80 H80C 0.9800 .
C81 H81A 0.9800 .
C81 H81B 0.9800 .
C81 H81C 0.9800 .
C82 C83 1.491(5) .
C82 H82A 0.9900 .
C82 H82B 0.9900 .
C83 H83A 0.9800 .
C83 H83B 0.9800 .
C83 H83C 0.9800 .
C84 C85 1.491(5) .
C84 H84A 0.9900 .
C84 H84B 0.9900 .
C85 H85A 0.9800 .
C85 H85B 0.9800 .
C85 H85C 0.9800 .

loop_
_geom_torsion_atom_site_label_1
_geom_torsion_atom_site_label_2
_geom_torsion_atom_site_label_3
_geom_torsion_atom_site_label_4
_geom_torsion
_geom_torsion_site_symmetry_1
_geom_torsion_site_symmetry_4
C1 N1 C86 C2 83.6(3) . .
Cs1 N1 C86 C2 -53.8(3) . .
C1 N1 C86 C6 -106.4(3) . .
Cs1 N1 C86 C6 116.2(2) . .
N1 C86 C2 C3 179.0(2) . .
C6 C86 C2 C3 9.0(4) . .
N1 C86 C2 C7 6.0(4) . .
C6 C86 C2 C7 -164.1(2) . .
C86 C2 C3 C4 -4.0(4) . .
C7 C2 C3 C4 168.9(2) . .
C2 C3 C4 C5 -2.7(4) . .
C2 C3 C4 C20 -178.7(2) . .
C3 C4 C5 C6 4.4(4) . .
C20 C4 C5 C6 -179.5(2) . .
C4 C5 C6 C86 0.7(4) . .
C4 C5 C6 C24 -169.0(2) . .
C2 C86 C6 C5 -7.4(4) . .
N1 C86 C6 C5 -177.8(2) . .
C2 C86 C6 C24 162.8(2) . .
N1 C86 C6 C24 -7.6(3) . .
C3 C2 C7 C8 31.5(3) . .
C86 C2 C7 C8 -155.6(2) . .
C3 C2 C7 C14 -95.6(3) . .
C86 C2 C7 C14 77.4(3) . .
C2 C7 C8 C9 -73.8(3) . .
C14 C7 C8 C9 53.5(3) . .
C2 C7 C8 C13 107.9(3) . .
C14 C7 C8 C13 -124.9(2) . .
C13 C8 C9 C10 -1.8(4) . .
C7 C8 C9 C10 179.8(3) . .
C8 C9 C10 C11 1.4(5) . .
C9 C10 C11 C12 -0.1(5) . .
C10 C11 C12 C13 -0.8(5) . .
C11 C12 C13 C8 0.4(4) . .
C9 C8 C13 C12 0.9(4) . .
C7 C8 C13 C12 179.4(2) . .
C8 C7 C14 C15 -144.6(2) . .
C2 C7 C14 C15 -14.7(3) . .
C8 C7 C14 C19 39.0(3) . .
C2 C7 C14 C19 168.9(2) . .
C8 C7 C14 Cs1 140.22(16) . .
C2 C7 C14 Cs1 -89.85(18) . .
C19 C14 C15 C16 2.3(4) . .
C7 C14 C15 C16 -174.2(2) . .
Cs1 C14 C15 C16 -82.4(2) . .
C19 C14 C15 Cs1 84.7(2) . .
C7 C14 C15 Cs1 -91.7(2) . .
C14 C15 C16 C17 -1.1(4) . .
Cs1 C15 C16 C17 -83.6(3) . .
C14 C15 C16 Cs1 82.5(2) . .
C15 C16 C17 C18 -0.7(5) . .
Cs1 C16 C17 C18 -71.5(3) . .
C16 C17 C18 C19 1.1(5) . .
C17 C18 C19 C14 0.3(5) . .
C15 C14 C19 C18 -1.9(4) . .
C7 C14 C19 C18 174.7(3) . .
Cs1 C14 C19 C18 69.1(3) . .
C3 C4 C20 C23 -5.6(4) . .
C5 C4 C20 C23 178.6(3) . .
C3 C4 C20 C21 -127.4(3) . .
C5 C4 C20 C21 56.8(3) . .
C3 C4 C20 C22 113.5(3) . .
C5 C4 C20 C22 -62.4(3) . .
C5 C6 C24 C25 -36.8(3) . .
C86 C6 C24 C25 153.2(2) . .
C5 C6 C24 C31 91.4(3) . .
C86 C6 C24 C31 -78.6(3) . .
C6 C24 C25 C30 -38.2(3) . .
C31 C24 C25 C30 -163.2(2) . .
C6 C24 C25 C26 148.5(2) . .
C31 C24 C25 C26 23.5(3) . .
C30 C25 C26 C27 -0.8(4) . .
C24 C25 C26 C27 172.8(2) . .
C25 C26 C27 C28 0.6(4) . .
C25 C26 C27 Cs1 115.1(3) . 6_575
C26 C27 C28 C29 -0.3(4) . .
Cs1 C27 C28 C29 -133.2(3) 6_575 .
C26 C27 C28 Cs1 132.8(3) . 6_575
C27 C28 C29 C30 0.3(4) . .
Cs1 C28 C29 C30 -91.4(3) 6_575 .
C28 C29 C30 C25 -0.5(4) . .
C26 C25 C30 C29 0.8(4) . .
C24 C25 C30 C29 -172.7(2) . .
C6 C24 C31 C36 -62.8(3) . .
C25 C24 C31 C36 67.3(3) . .
C6 C24 C31 C32 113.1(3) . .
C25 C24 C31 C32 -116.8(3) . .
C36 C31 C32 C33 -1.4(4) . .
C24 C31 C32 C33 -177.5(2) . .
C36 C31 C32 Cs1 108.6(3) . .
C24 C31 C32 Cs1 -67.5(3) . .
C31 C32 C33 C34 0.8(4) . .
Cs1 C32 C33 C34 -126.0(3) . .
C32 C33 C34 C35 0.0(5) . .
C33 C34 C35 C36 -0.3(5) . .
C32 C31 C36 C35 1.2(4) . .
C24 C31 C36 C35 177.2(3) . .
C34 C35 C36 C31 -0.4(5) . .
C1 N2 C37 C38 125.9(2) . .
Cs1 N2 C37 C38 -90.2(2) . .
C1 N2 C37 C42 -64.1(3) . .
Cs1 N2 C37 C42 79.9(3) . .
N2 C37 C38 C39 -179.7(2) . .
C42 C37 C38 C39 9.7(3) . .
N2 C37 C38 C43 2.9(3) . .
C42 C37 C38 C43 -167.8(2) . .
C37 C38 C39 C40 -2.6(4) . .
C43 C38 C39 C40 174.8(2) . .
C38 C39 C40 C41 -4.7(4) . .
C38 C39 C40 C56 176.1(2) . .
C39 C40 C41 C42 4.7(3) . .
C56 C40 C41 C42 -176.0(2) . .
C40 C41 C42 C37 2.5(4) . .
C40 C41 C42 C60 -166.1(2) . .
N2 C37 C42 C41 -179.8(2) . .
C38 C37 C42 C41 -9.6(3) . .
N2 C37 C42 C60 -10.8(3) . .
C38 C37 C42 C60 159.3(2) . .
C39 C38 C43 C50 -110.8(3) . .
C37 C38 C43 C50 66.6(3) . .
C39 C38 C43 C44 15.8(3) . .
C37 C38 C43 C44 -166.8(2) . .
C50 C43 C44 C49 -159.3(3) . .
C38 C43 C44 C49 73.6(3) . .
C50 C43 C44 C45 22.4(4) . .
C38 C43 C44 C45 -104.7(3) . .
C49 C44 C45 C46 -0.8(5) . .
C43 C44 C45 C46 177.5(3) . .
C44 C45 C46 C47 -0.2(5) . .
C45 C46 C47 C48 0.2(5) . .
C46 C47 C48 C49 0.8(5) . .
C47 C48 C49 C44 -1.9(5) . .
C45 C44 C49 C48 1.9(5) . .
C43 C44 C49 C48 -176.5(3) . .
C38 C43 C50 C55 34.5(3) . .
C44 C43 C50 C55 -93.0(3) . .
C38 C43 C50 C51 -149.4(2) . .
C44 C43 C50 C51 83.0(3) . .
C38 C43 C50 Cs1 -59.9(2) . .
C44 C43 C50 Cs1 172.59(15) . .
C55 C50 C51 C52 2.4(4) . .
C43 C50 C51 C52 -173.8(2) . .
Cs1 C50 C51 C52 73.0(3) . .
C55 C50 C51 Cs1 -70.7(2) . .
C43 C50 C51 Cs1 113.1(2) . .
C50 C51 C52 C53 -1.0(5) . .
Cs1 C51 C52 C53 72.4(3) . .
C50 C51 C52 Cs1 -73.4(3) . .
C51 C52 C53 C54 -1.5(5) . .
Cs1 C52 C53 C54 68.7(3) . .
C51 C52 C53 Cs1 -70.2(3) . .
C52 C53 C54 C55 2.6(4) . .
Cs1 C53 C54 C55 70.4(3) . .
C52 C53 C54 Cs1 -67.7(3) . .
C51 C50 C55 C54 -1.3(4) . .
C43 C50 C55 C54 174.8(2) . .
Cs1 C50 C55 C54 -70.4(2) . .
C51 C50 C55 Cs1 69.1(2) . .
C43 C50 C55 Cs1 -114.8(2) . .
C53 C54 C55 C50 -1.2(4) . .
Cs1 C54 C55 C50 69.9(2) . .
C53 C54 C55 Cs1 -71.1(3) . .
C39 C40 C56 C58 -9.0(4) . .
C41 C40 C56 C58 171.8(2) . .
C39 C40 C56 C59 -127.4(3) . .
C41 C40 C56 C59 53.4(3) . .
C39 C40 C56 C57 113.0(3) . .
C41 C40 C56 C57 -66.2(3) . .
C41 C42 C60 C61 -31.3(3) . .
C37 C42 C60 C61 159.9(2) . .
C41 C42 C60 C67 97.6(3) . .
C37 C42 C60 C67 -71.2(3) . .
C42 C60 C61 C66 135.3(2) . .
C67 C60 C61 C66 8.9(3) . .
C42 C60 C61 C62 -50.2(3) . .
C67 C60 C61 C62 -176.6(2) . .
C66 C61 C62 C63 1.9(4) . .
C60 C61 C62 C63 -172.8(2) . .
C61 C62 C63 C64 -0.4(4) . .
C62 C63 C64 C65 -1.2(4) . .
C63 C64 C65 C66 1.3(4) . .
C64 C65 C66 C61 0.3(4) . .
C62 C61 C66 C65 -1.9(4) . .
C60 C61 C66 C65 172.6(2) . .
C61 C60 C67 C68 104.7(3) . .
C42 C60 C67 C68 -24.6(3) . .
C61 C60 C67 C72 -76.4(3) . .
C42 C60 C67 C72 154.3(2) . .
C61 C60 C67 Cs1 -156.13(16) . .
C42 C60 C67 Cs1 74.55(19) . .
C72 C67 C68 C69 -1.2(4) . .
C60 C67 C68 C69 177.7(2) . .
Cs1 C67 C68 C69 66.9(2) . .
C72 C67 C68 Cs1 -68.1(2) . .
C60 C67 C68 Cs1 110.8(2) . .
C67 C68 C69 C70 1.0(4) . .
Cs1 C68 C69 C70 62.9(2) . .
C67 C68 C69 Cs1 -62.0(2) . .
C68 C69 C70 C71 -0.6(4) . .
Cs1 C69 C70 C71 64.6(2) . .
C68 C69 C70 Cs1 -65.3(2) . .
C69 C70 C71 C72 0.6(4) . .
Cs1 C70 C71 C72 73.7(2) . .
C69 C70 C71 Cs1 -73.1(2) . .
C70 C71 C72 C67 -0.9(4) . .
Cs1 C71 C72 C67 79.0(2) . .
C70 C71 C72 Cs1 -79.8(2) . .
C68 C67 C72 C71 1.1(4) . .
C60 C67 C72 C71 -177.8(2) . .
Cs1 C67 C72 C71 -76.0(2) . .
C68 C67 C72 Cs1 77.1(2) . .
C60 C67 C72 Cs1 -101.8(2) . .
C1 N3 C73 C78 -161.1(3) . .
C1 N3 C73 C74 22.7(5) . .
N3 C73 C74 C77 -30.5(4) . .
C78 C73 C74 C77 153.5(2) . .
N3 C73 C74 C76 88.4(3) . .
C78 C73 C74 C76 -87.6(3) . .
N3 C73 C74 C75 -150.6(3) . .
C78 C73 C74 C75 33.4(3) . .
N3 C73 C78 C81 -128.5(3) . .
C74 C73 C78 C81 47.9(3) . .
N3 C73 C78 C79 -7.9(3) . .
C74 C73 C78 C79 168.5(2) . .
N3 C73 C78 C80 107.6(3) . .
C74 C73 C78 C80 -76.1(3) . .
C84 O1 C82 C83 175.3(3) . .
C82 O1 C84 C85 -178.2(3) . .
C86 N1 C1 N2 -176.6(2) . .
Cs1 N1 C1 N2 -24.2(2) . .
C86 N1 C1 N3 -3.4(3) . .
Cs1 N1 C1 N3 149.00(18) . .
C86 N1 C1 Cs1 -152.4(2) . .
C37 N2 C1 N1 178.1(2) . .
Cs1 N2 C1 N1 25.5(2) . .
C37 N2 C1 N3 5.6(4) . .
Cs1 N2 C1 N3 -147.0(2) . .
C37 N2 C1 Cs1 152.6(3) . .
C73 N3 C1 N1 97.8(4) . .
C73 N3 C1 N2 -89.6(4) . .
C73 N3 C1 Cs1 -178.0(3) . .
